data_4088219
loop_
_publ_author_name
'Kinzhalov, Mikhail A.'
'Timofeeva, Svetlana A.'
'Luzyanin, Konstantin V.'
'Boyarskiy, Vadim P.'
'Yakimanskiy, Anton A.'
'Haukka, Matti'
'Kukushkin, Vadim Yu.'

_publ_section_title
;
 Palladium(II)-Mediated Addition of Benzenediamines to Isocyanides:
 Generation of Three Types of Diaminocarbene Ligands Depending on the
 Isomeric Structure of the Nucleophile
;
_journal_issue 2
_journal_name_full Organometallics
_journal_page_first 218
_journal_paper_doi 10.1021/acs.organomet.5b00936
_journal_volume 35
_journal_year 2016
_chemical_formula_moiety 'C24 H26 Cl2 N4 Pd'
_chemical_formula_sum 'C24 H26 Cl2 N4 Pd'
_chemical_formula_weight 547.79
_space_group_IT_number 14
_space_group_name_Hall '-P 2yn'
_space_group_name_H-M_alt 'P 1 21/n 1'
_symmetry_cell_setting monoclinic
_symmetry_space_group_name_Hall '-P 2yn'
_symmetry_space_group_name_H-M 'P 1 21/n 1'
_atom_sites_solution_hydrogens geom
_atom_sites_solution_primary direct
_atom_sites_solution_secondary difmap
_audit_creation_method SHELXL-97
_cell_angle_alpha 90.00
_cell_angle_beta 98.6656(17)
_cell_angle_gamma 90.00
_cell_formula_units_Z 4
_cell_length_a 10.47055(18)
_cell_length_b 16.1732(2)
_cell_length_c 13.8427(3)
_cell_measurement_reflns_used 8981
_cell_measurement_temperature 123(2)
_cell_measurement_theta_max 32.6349
_cell_measurement_theta_min 2.9200
_cell_volume 2317.40(7)
_computing_cell_refinement
;
CrysAlisPro, Agilent Technologies,
Version 1.171.36.20 (release 27-06-2012 CrysAlis171 .NET)
(compiled Jul 11 2012,15:38:31)
;
_computing_data_collection
;
CrysAlisPro, Agilent Technologies,
Version 1.171.36.20 (release 27-06-2012 CrysAlis171 .NET)
(compiled Jul 11 2012,15:38:31)
;
_computing_data_reduction
;
CrysAlisPro, Agilent Technologies,
Version 1.171.36.20 (release 27-06-2012 CrysAlis171 .NET)
(compiled Jul 11 2012,15:38:31)
;
_computing_molecular_graphics 'CrystaMaker (CrystalMaker Software ltd., 2011)'
_computing_publication_material 'SHELXL-97 (Sheldrick, 2008)'
_computing_structure_refinement 'SHELXL-97 (Sheldrick, 2008)'
_computing_structure_solution 'SUPERFLIP (Palatinus & Chapuis, 2007)'
_diffrn_ambient_temperature 123(2)
_diffrn_detector_area_resol_mean 10.3953
_diffrn_measured_fraction_theta_full 0.989
_diffrn_measured_fraction_theta_max 0.989
_diffrn_measurement_device '\k-geometry diffractometer'
_diffrn_measurement_device_type 'SuperNova, Dual, Cu at zero, Atlas'
_diffrn_measurement_method '\f scans and \w scans with \k offset'
_diffrn_radiation_monochromator mirror
_diffrn_radiation_source 'SuperNova (Mo) X-ray micro-source'
_diffrn_radiation_type MoK\a
_diffrn_radiation_wavelength 0.71073
_diffrn_reflns_av_R_equivalents 0.0382
_diffrn_reflns_av_sigmaI/netI 0.0471
_diffrn_reflns_limit_h_max 8
_diffrn_reflns_limit_h_min -15
_diffrn_reflns_limit_k_max 23
_diffrn_reflns_limit_k_min -23
_diffrn_reflns_limit_l_max 20
_diffrn_reflns_limit_l_min -19
_diffrn_reflns_number 24439
_diffrn_reflns_theta_full 31.15
_diffrn_reflns_theta_max 31.15
_diffrn_reflns_theta_min 2.93
_exptl_absorpt_coefficient_mu 1.051
_exptl_absorpt_correction_T_max 0.9358
_exptl_absorpt_correction_T_min 0.8262
_exptl_absorpt_correction_type analytical
_exptl_absorpt_process_details
;
CrysAlisPro, Agilent Technologies,
Version 1.171.35.21 (release 20-01-2012 CrysAlis171 .NET)
(compiled Jan 23 2012,18:06:46)
Analytical numeric absorption correction using a multifaceted crystal
			model based on expressions derived by R.C. Clark & J.S. Reid.
(Clark, R. C. & Reid, J. S. (1995). Acta Cryst. A51, 887-897)
;
_exptl_crystal_colour colourless
_exptl_crystal_density_diffrn 1.570
_exptl_crystal_density_method 'not measured'
_exptl_crystal_description block
_exptl_crystal_F_000 1112
_exptl_crystal_size_max 0.19
_exptl_crystal_size_mid 0.14
_exptl_crystal_size_min 0.06
_refine_diff_density_max 1.945
_refine_diff_density_min -0.941
_refine_diff_density_rms 0.119
_refine_ls_extinction_method none
_refine_ls_goodness_of_fit_ref 1.038
_refine_ls_hydrogen_treatment constr
_refine_ls_matrix_type full
_refine_ls_number_parameters 285
_refine_ls_number_reflns 7402
_refine_ls_number_restraints 0
_refine_ls_restrained_S_all 1.038
_refine_ls_R_factor_all 0.0643
_refine_ls_R_factor_gt 0.0434
_refine_ls_shift/su_max 0.002
_refine_ls_shift/su_mean 0.000
_refine_ls_structure_factor_coef Fsqd
_refine_ls_weighting_details 'calc w=1/[\s^2^(Fo^2^)+(0.0457P)^2^+3.0131P] where P=(Fo^2^+2Fc^2^)/3'
_refine_ls_weighting_scheme calc
_refine_ls_wR_factor_gt 0.0984
_refine_ls_wR_factor_ref 0.1102
_reflns_number_gt 5633
_reflns_number_total 7402
_reflns_threshold_expression >2sigma(I)
_cod_data_source_file om5b00936_si_002.cif
_cod_data_source_block km456_cr
_cod_original_cell_volume 2317.39(7)
_cod_original_sg_symbol_H-M 'P 21/n'
_cod_database_code 4088219

loop_
_symmetry_equiv_pos_as_xyz
'x, y, z'
'-x+1/2, y+1/2, -z+1/2'
'-x, -y, -z'
'x-1/2, -y-1/2, z-1/2'

loop_
_atom_site_label
_atom_site_type_symbol
_atom_site_fract_x
_atom_site_fract_y
_atom_site_fract_z
_atom_site_U_iso_or_equiv
_atom_site_adp_type
_atom_site_occupancy
_atom_site_symmetry_multiplicity
_atom_site_calc_flag
_atom_site_refinement_flags
Pd1 Pd 1.01899(2) 0.385289(13) 0.463364(15) 0.02106(7) Uani 1 1 d .
Cl1 Cl 1.20346(7) 0.46159(4) 0.43248(6) 0.03078(16) Uani 1 1 d .
Cl2 Cl 1.11742(8) 0.34251(5) 0.61737(6) 0.03339(17) Uani 1 1 d .
N1 N 0.7880(2) 0.34134(14) 0.53968(17) 0.0209(5) Uani 1 1 d .
H1 H 0.8003 0.3914 0.5643 0.025 Uiso 1 1 calc R
N2 N 0.8551(2) 0.23876(14) 0.44717(18) 0.0245(5) Uani 1 1 d .
H2 H 0.7861 0.2116 0.4585 0.029 Uiso 1 1 calc R
N3 N 0.8999(3) 0.05914(16) 0.1768(2) 0.0365(7) Uani 1 1 d .
H3B H 0.9493 0.0475 0.1310 0.044 Uiso 1 1 d R
H3A H 0.8219 0.0785 0.1566 0.044 Uiso 1 1 d R
N4 N 0.8769(2) 0.44592(14) 0.26471(18) 0.0229(5) Uani 1 1 d .
C1 C 0.8718(3) 0.31433(17) 0.4846(2) 0.0216(5) Uani 1 1 d .
C2 C 0.6777(3) 0.29584(16) 0.5630(2) 0.0217(5) Uani 1 1 d .
C3 C 0.5567(3) 0.31320(18) 0.5095(2) 0.0259(6) Uani 1 1 d .
C4 C 0.5430(4) 0.3751(2) 0.4279(3) 0.0428(9) Uani 1 1 d .
H4A H 0.5904 0.4256 0.4500 0.064 Uiso 1 1 calc R
H4B H 0.4514 0.3883 0.4082 0.064 Uiso 1 1 calc R
H4C H 0.5782 0.3519 0.3720 0.064 Uiso 1 1 calc R
C5 C 0.4496(3) 0.2732(2) 0.5357(2) 0.0323(7) Uani 1 1 d .
H5 H 0.3661 0.2840 0.5007 0.039 Uiso 1 1 calc R
C6 C 0.4639(3) 0.21743(18) 0.6128(3) 0.0331(7) Uani 1 1 d .
H6 H 0.3900 0.1911 0.6310 0.040 Uiso 1 1 calc R
C7 C 0.5850(3) 0.19996(18) 0.6633(2) 0.0309(7) Uani 1 1 d .
H7 H 0.5932 0.1605 0.7146 0.037 Uiso 1 1 calc R
C8 C 0.6947(3) 0.23873(17) 0.6407(2) 0.0251(6) Uani 1 1 d .
C9 C 0.8253(3) 0.2223(2) 0.6987(2) 0.0339(7) Uani 1 1 d .
H9A H 0.8859 0.2070 0.6544 0.051 Uiso 1 1 calc R
H9B H 0.8188 0.1771 0.7448 0.051 Uiso 1 1 calc R
H9C H 0.8563 0.2723 0.7349 0.051 Uiso 1 1 calc R
C10 C 0.9393(3) 0.19698(17) 0.3898(2) 0.0240(6) Uani 1 1 d .
C11 C 0.8817(3) 0.15214(18) 0.3109(2) 0.0262(6) Uani 1 1 d .
H11 H 0.7903 0.1516 0.2945 0.031 Uiso 1 1 calc R
C12 C 0.9583(4) 0.10695(17) 0.2544(2) 0.0294(7) Uani 1 1 d .
C13 C 1.0914(3) 0.10925(19) 0.2802(2) 0.0321(7) Uani 1 1 d .
H13 H 1.1447 0.0788 0.2432 0.039 Uiso 1 1 calc R
C14 C 1.1467(3) 0.1553(2) 0.3591(2) 0.0334(7) Uani 1 1 d .
H14 H 1.2381 0.1571 0.3750 0.040 Uiso 1 1 calc R
C15 C 1.0720(3) 0.19901(19) 0.4160(2) 0.0287(6) Uani 1 1 d .
H15 H 1.1108 0.2295 0.4713 0.034 Uiso 1 1 calc R
C16 C 0.9262(3) 0.42146(16) 0.3396(2) 0.0218(5) Uani 1 1 d .
C17 C 0.8353(3) 0.48007(17) 0.1720(2) 0.0235(6) Uani 1 1 d .
C18 C 0.9194(3) 0.53529(18) 0.1356(2) 0.0284(6) Uani 1 1 d .
C19 C 1.0474(3) 0.5571(2) 0.1936(3) 0.0385(8) Uani 1 1 d .
H19A H 1.0348 0.5763 0.2587 0.058 Uiso 1 1 calc R
H19B H 1.0880 0.6011 0.1601 0.058 Uiso 1 1 calc R
H19C H 1.1034 0.5082 0.2001 0.058 Uiso 1 1 calc R
C20 C 0.8797(4) 0.56729(19) 0.0431(2) 0.0338(7) Uani 1 1 d .
H20 H 0.9338 0.6053 0.0161 0.041 Uiso 1 1 calc R
C21 C 0.7634(4) 0.5448(2) -0.0103(2) 0.0353(8) Uani 1 1 d .
H21 H 0.7383 0.5674 -0.0737 0.042 Uiso 1 1 calc R
C22 C 0.6820(3) 0.48966(19) 0.0275(2) 0.0313(7) Uani 1 1 d .
H22 H 0.6022 0.4746 -0.0106 0.038 Uiso 1 1 calc R
C23 C 0.7163(3) 0.45609(17) 0.1208(2) 0.0242(6) Uani 1 1 d .
C24 C 0.6290(3) 0.3975(2) 0.1634(2) 0.0316(7) Uani 1 1 d .
H24A H 0.6767 0.3470 0.1849 0.047 Uiso 1 1 calc R
H24B H 0.5552 0.3836 0.1137 0.047 Uiso 1 1 calc R
H24C H 0.5979 0.4236 0.2193 0.047 Uiso 1 1 calc R

loop_
_atom_site_aniso_label
_atom_site_aniso_U_11
_atom_site_aniso_U_22
_atom_site_aniso_U_33
_atom_site_aniso_U_23
_atom_site_aniso_U_13
_atom_site_aniso_U_12
Pd1 0.01657(11) 0.02076(11) 0.02685(12) 0.00192(8) 0.00653(8) -0.00047(8)
Cl1 0.0199(3) 0.0241(3) 0.0495(4) 0.0027(3) 0.0091(3) -0.0022(3)
Cl2 0.0278(4) 0.0398(4) 0.0313(4) 0.0044(3) 0.0002(3) 0.0001(3)
N1 0.0192(11) 0.0175(10) 0.0279(12) -0.0017(9) 0.0099(9) -0.0010(9)
N2 0.0237(12) 0.0208(11) 0.0322(13) -0.0010(9) 0.0145(10) -0.0014(10)
N3 0.0493(19) 0.0301(14) 0.0321(14) -0.0066(11) 0.0123(13) 0.0027(13)
N4 0.0215(12) 0.0199(10) 0.0293(12) -0.0004(9) 0.0101(9) 0.0009(9)
C1 0.0202(13) 0.0214(12) 0.0239(13) 0.0035(10) 0.0054(10) 0.0010(11)
C2 0.0217(14) 0.0192(12) 0.0271(13) -0.0035(10) 0.0131(11) -0.0016(10)
C3 0.0224(14) 0.0237(13) 0.0335(15) 0.0007(11) 0.0101(12) -0.0019(11)
C4 0.0261(17) 0.051(2) 0.051(2) 0.0208(17) 0.0032(15) -0.0033(16)
C5 0.0237(15) 0.0286(15) 0.0475(19) -0.0046(13) 0.0143(13) -0.0016(13)
C6 0.0353(18) 0.0229(14) 0.0477(19) -0.0066(13) 0.0274(15) -0.0092(13)
C7 0.044(2) 0.0196(13) 0.0341(16) -0.0004(11) 0.0214(14) -0.0035(13)
C8 0.0303(16) 0.0208(12) 0.0265(14) -0.0033(10) 0.0121(11) 0.0011(12)
C9 0.0395(19) 0.0311(16) 0.0319(16) 0.0020(13) 0.0079(13) 0.0004(14)
C10 0.0235(14) 0.0214(12) 0.0298(14) 0.0036(11) 0.0122(11) 0.0023(11)
C11 0.0266(15) 0.0237(13) 0.0299(15) 0.0023(11) 0.0091(12) -0.0008(12)
C12 0.0414(19) 0.0207(13) 0.0283(15) 0.0051(11) 0.0123(13) 0.0016(13)
C13 0.0364(18) 0.0296(15) 0.0337(16) 0.0064(12) 0.0162(13) 0.0098(14)
C14 0.0250(16) 0.0377(17) 0.0397(18) 0.0055(14) 0.0117(13) 0.0083(14)
C15 0.0241(15) 0.0301(15) 0.0331(16) 0.0014(12) 0.0081(12) 0.0033(12)
C16 0.0199(13) 0.0178(12) 0.0301(14) -0.0025(10) 0.0109(11) -0.0014(10)
C17 0.0264(15) 0.0193(12) 0.0270(14) 0.0004(10) 0.0111(11) 0.0035(11)
C18 0.0329(17) 0.0242(13) 0.0316(15) -0.0026(11) 0.0160(13) 0.0002(12)
C19 0.0353(19) 0.0398(18) 0.0434(19) -0.0015(15) 0.0156(15) -0.0140(15)
C20 0.046(2) 0.0246(14) 0.0356(17) 0.0044(12) 0.0219(15) 0.0007(14)
C21 0.052(2) 0.0295(15) 0.0271(15) 0.0053(12) 0.0135(14) 0.0089(15)
C22 0.0340(18) 0.0301(15) 0.0295(15) -0.0010(12) 0.0044(13) 0.0064(13)
C23 0.0246(14) 0.0219(12) 0.0277(14) -0.0022(11) 0.0088(11) 0.0038(11)
C24 0.0312(17) 0.0318(15) 0.0330(16) -0.0031(12) 0.0087(13) -0.0059(13)

loop_
_atom_type_symbol
_atom_type_description
_atom_type_scat_dispersion_real
_atom_type_scat_dispersion_imag
_atom_type_scat_source
C C 0.0033 0.0016 'International Tables Vol C Tables 4.2.6.8 and 6.1.1.4'
H H 0.0000 0.0000 'International Tables Vol C Tables 4.2.6.8 and 6.1.1.4'
Cl Cl 0.1484 0.1585 'International Tables Vol C Tables 4.2.6.8 and 6.1.1.4'
N N 0.0061 0.0033 'International Tables Vol C Tables 4.2.6.8 and 6.1.1.4'
Pd Pd -0.9988 1.0072 'International Tables Vol C Tables 4.2.6.8 and 6.1.1.4'

loop_
_geom_angle_atom_site_label_1
_geom_angle_atom_site_label_2
_geom_angle_atom_site_label_3
_geom_angle
C16 Pd1 C1 90.49(11)
C16 Pd1 Cl2 175.94(8)
C1 Pd1 Cl2 86.49(8)
C16 Pd1 Cl1 89.84(8)
C1 Pd1 Cl1 175.53(8)
Cl2 Pd1 Cl1 93.39(3)
C1 N1 C2 125.7(2)
C1 N1 H1 117.2
C2 N1 H1 117.2
C1 N2 C10 126.3(2)
C1 N2 H2 116.9
C10 N2 H2 116.9
C12 N3 H3B 115.5
C12 N3 H3A 109.1
H3B N3 H3A 117.2
C16 N4 C17 171.5(3)
N1 C1 N2 118.0(3)
N1 C1 Pd1 119.6(2)
N2 C1 Pd1 122.3(2)
C3 C2 C8 122.4(3)
C3 C2 N1 118.1(2)
C8 C2 N1 119.4(3)
C5 C3 C2 118.1(3)
C5 C3 C4 121.2(3)
C2 C3 C4 120.6(3)
C3 C4 H4A 109.5
C3 C4 H4B 109.5
H4A C4 H4B 109.5
C3 C4 H4C 109.5
H4A C4 H4C 109.5
H4B C4 H4C 109.5
C6 C5 C3 120.4(3)
C6 C5 H5 119.8
C3 C5 H5 119.8
C7 C6 C5 120.5(3)
C7 C6 H6 119.8
C5 C6 H6 119.8
C6 C7 C8 121.5(3)
C6 C7 H7 119.3
C8 C7 H7 119.3
C7 C8 C2 117.2(3)
C7 C8 C9 121.2(3)
C2 C8 C9 121.6(3)
C8 C9 H9A 109.5
C8 C9 H9B 109.5
H9A C9 H9B 109.5
C8 C9 H9C 109.5
H9A C9 H9C 109.5
H9B C9 H9C 109.5
C11 C10 C15 121.6(3)
C11 C10 N2 117.0(3)
C15 C10 N2 121.3(3)
C10 C11 C12 119.9(3)
C10 C11 H11 120.1
C12 C11 H11 120.1
C13 C12 N3 121.5(3)
C13 C12 C11 118.5(3)
N3 C12 C11 119.9(3)
C14 C13 C12 120.4(3)
C14 C13 H13 119.8
C12 C13 H13 119.8
C13 C14 C15 121.4(3)
C13 C14 H14 119.3
C15 C14 H14 119.3
C10 C15 C14 118.1(3)
C10 C15 H15 121.0
C14 C15 H15 121.0
N4 C16 Pd1 175.9(2)
C23 C17 C18 123.9(3)
C23 C17 N4 119.1(3)
C18 C17 N4 117.0(3)
C20 C18 C17 117.0(3)
C20 C18 C19 121.8(3)
C17 C18 C19 121.2(3)
C18 C19 H19A 109.5
C18 C19 H19B 109.5
H19A C19 H19B 109.5
C18 C19 H19C 109.5
H19A C19 H19C 109.5
H19B C19 H19C 109.5
C21 C20 C18 121.0(3)
C21 C20 H20 119.5
C18 C20 H20 119.5
C20 C21 C22 120.8(3)
C20 C21 H21 119.6
C22 C21 H21 119.6
C21 C22 C23 120.7(3)
C21 C22 H22 119.7
C23 C22 H22 119.7
C17 C23 C22 116.6(3)
C17 C23 C24 121.9(3)
C22 C23 C24 121.5(3)
C23 C24 H24A 109.5
C23 C24 H24B 109.5
H24A C24 H24B 109.5
C23 C24 H24C 109.5
H24A C24 H24C 109.5
H24B C24 H24C 109.5

loop_
_geom_bond_atom_site_label_1
_geom_bond_atom_site_label_2
_geom_bond_distance
_geom_bond_publ_flag
Pd1 C16 1.929(3) yes
Pd1 C1 1.979(3) yes
Pd1 Cl2 2.3289(8) yes
Pd1 Cl1 2.3843(7) yes
N1 C1 1.320(3) ?
N1 C2 1.446(3) ?
N1 H1 0.8800 ?
N2 C1 1.329(4) ?
N2 C10 1.440(3) ?
N2 H2 0.8800 ?
N3 C12 1.388(4) ?
N3 H3B 0.8954 ?
N3 H3A 0.8804 ?
N4 C16 1.156(4) ?
N4 C17 1.405(4) ?
C2 C3 1.397(4) ?
C2 C8 1.408(4) ?
C3 C5 1.390(4) ?
C3 C4 1.500(4) ?
C4 H4A 0.9800 ?
C4 H4B 0.9800 ?
C4 H4C 0.9800 ?
C5 C6 1.387(5) ?
C5 H5 0.9500 ?
C6 C7 1.381(5) ?
C6 H6 0.9500 ?
C7 C8 1.385(4) ?
C7 H7 0.9500 ?
C8 C9 1.502(5) ?
C9 H9A 0.9800 ?
C9 H9B 0.9800 ?
C9 H9C 0.9800 ?
C10 C11 1.373(4) ?
C10 C15 1.383(4) ?
C11 C12 1.407(4) ?
C11 H11 0.9500 ?
C12 C13 1.386(5) ?
C13 C14 1.375(5) ?
C13 H13 0.9500 ?
C14 C15 1.384(4) ?
C14 H14 0.9500 ?
C15 H15 0.9500 ?
C17 C23 1.392(4) ?
C17 C18 1.400(4) ?
C18 C20 1.385(4) ?
C18 C19 1.498(5) ?
C19 H19A 0.9800 ?
C19 H19B 0.9800 ?
C19 H19C 0.9800 ?
C20 C21 1.375(5) ?
C20 H20 0.9500 ?
C21 C22 1.389(5) ?
C21 H21 0.9500 ?
C22 C23 1.398(4) ?
C22 H22 0.9500 ?
C23 C24 1.498(4) ?
C24 H24A 0.9800 ?
C24 H24B 0.9800 ?
C24 H24C 0.9800 ?

loop_
_geom_hbond_atom_site_label_D
_geom_hbond_atom_site_label_H
_geom_hbond_atom_site_label_A
_geom_hbond_distance_DH
_geom_hbond_distance_HA
_geom_hbond_distance_DA
_geom_hbond_angle_DHA
_geom_hbond_site_symmetry_A
_geom_hbond_publ_flag
N1 H1 Cl1 0.88 2.38 3.210(2) 157.6 3_766 yes
N3 H3A Cl2 0.88 2.48 3.350(3) 168.9 4_565 yes
